data_4024726
loop_
_publ_author_name
'Chun-Ling Gu'
'Li Liu'
'Dong Wang'
'Yong-Jun Chen'

_publ_section_title
;
Tunable and Highly Regio- and Diastereoselective Vinylogous Mannich-Type
Reaction of Dioxinone-Derived Silyl Dienolate
;
_journal_name_full 'Journal of Organic Chemistry'
_journal_page_first 5754
_journal_page_last 5757
_journal_paper_doi 10.1021/jo900977y
_journal_volume 74
_journal_year 2009
_chemical_absolute_configuration ad
_chemical_formula_moiety 'C15 H25 N O7 S'
_chemical_formula_sum 'C15 H25 N O7 S'
_chemical_formula_weight 363.42
_chemical_name_systematic
; 
 ? 
;
_space_group_IT_number 19
_symmetry_cell_setting orthorhombic
_symmetry_space_group_name_Hall 'P 2ac 2ab'
_symmetry_space_group_name_H-M 'P 21 21 21'
_atom_sites_solution_hydrogens geom
_atom_sites_solution_primary direct
_atom_sites_solution_secondary difmap
_audit_creation_method SHELXL-97
_cell_angle_alpha 90.00
_cell_angle_beta 90.00
_cell_angle_gamma 90.00
_cell_formula_units_Z 4
_cell_length_a 5.9142(12)
_cell_length_b 16.624(3)
_cell_length_c 18.475(4)
_cell_measurement_reflns_used 533
_cell_measurement_temperature 173(2)
_cell_measurement_theta_max 27.48
_cell_measurement_theta_min 2.17
_cell_volume 1816.4(6)
_computing_cell_refinement 'CrystalClear (Rigaku Inc., 2008)'
_computing_data_collection 'CrystalClear (Rigaku Inc., 2008)'
_computing_data_reduction 'CrystalClear (Rigaku Inc., 2008)'
_computing_molecular_graphics 'XP in Siemens SHELXTL (Sheldrick, 1994)'
_computing_publication_material 'SHELX97 (Sheldrick, 1997)'
_computing_structure_refinement 'SHELXL-97 (Sheldrick, 1997)'
_computing_structure_solution 'SHELXS-97 (Sheldrick, 1990)'
_diffrn_ambient_temperature 173(2)
_diffrn_measured_fraction_theta_full 0.998
_diffrn_measured_fraction_theta_max 0.998
_diffrn_measurement_device_type 'Saturn724+ CCD'
_diffrn_measurement_method '\w scans at fixed \c = 45\%'
_diffrn_radiation_monochromator graphite
_diffrn_radiation_source 'sealed tube'
_diffrn_radiation_type MoK\a
_diffrn_radiation_wavelength 0.71073
_diffrn_reflns_av_R_equivalents 0.0488
_diffrn_reflns_av_sigmaI/netI 0.0352
_diffrn_reflns_limit_h_max 7
_diffrn_reflns_limit_h_min -7
_diffrn_reflns_limit_k_max 21
_diffrn_reflns_limit_k_min -20
_diffrn_reflns_limit_l_max 24
_diffrn_reflns_limit_l_min -24
_diffrn_reflns_number 22297
_diffrn_reflns_theta_full 27.49
_diffrn_reflns_theta_max 27.49
_diffrn_reflns_theta_min 1.65
_exptl_absorpt_coefficient_mu 0.213
_exptl_absorpt_correction_T_max 0.9749
_exptl_absorpt_correction_T_min 0.9688
_exptl_absorpt_correction_type multi-scan
_exptl_absorpt_process_details 'CrystalClear (Rigaku Inc., 2008)'
_exptl_crystal_colour colorless
_exptl_crystal_density_diffrn 1.329
_exptl_crystal_density_method 'not measured'
_exptl_crystal_description plate
_exptl_crystal_F_000 776
_exptl_crystal_size_max 0.15
_exptl_crystal_size_mid 0.15
_exptl_crystal_size_min 0.12
_refine_diff_density_max 0.467
_refine_diff_density_min -0.425
_refine_diff_density_rms 0.100
_refine_ls_abs_structure_details 'Flack H D (1983), Acta Cryst. A39, 876-881'
_refine_ls_abs_structure_Flack 0.05(12)
_refine_ls_extinction_method none
_refine_ls_goodness_of_fit_ref 1.246
_refine_ls_hydrogen_treatment constr
_refine_ls_matrix_type full
_refine_ls_number_parameters 223
_refine_ls_number_reflns 4155
_refine_ls_number_restraints 0
_refine_ls_restrained_S_all 1.246
_refine_ls_R_factor_all 0.0634
_refine_ls_R_factor_gt 0.0518
_refine_ls_shift/su_max 0.000
_refine_ls_shift/su_mean 0.000
_refine_ls_structure_factor_coef Fsqd
_refine_ls_weighting_details 'calc w=1/[\s^2^(Fo^2^)+(0.1159P)^2^+0.1996P] where P=(Fo^2^+2Fc^2^)/3'
_refine_ls_weighting_scheme calc
_refine_ls_wR_factor_gt 0.1529
_refine_ls_wR_factor_ref 0.1909
_reflns_number_gt 3955
_reflns_number_total 4155
_reflns_threshold_expression >2sigma(I)
_cod_data_source_file jo900977y_si_001.cif
_cod_data_source_block sa40
_cod_depositor_comments
;
The following automatic conversions were performed:
'_exptl_absorpt_correction_type' value 'Multi-scan' changed to
'multi-scan' according to
'/home/saulius/struct/CIF-dictionaries/cif_core.dic' dictionary named
'cif_core.dic' version 2.4.1 from 2010-06-29.

Automatic conversion script
Id: cif_fix_enum 1527 2010-12-29 10:47:43Z saulius 
;
_cod_original_sg_symbol_H-M P2(1)2(1)2(1)
_cod_database_code 4024726

loop_
_symmetry_equiv_pos_as_xyz
'x, y, z'
'-x+1/2, -y, z+1/2'
'-x, y+1/2, -z+1/2'
'x+1/2, -y+1/2, -z'

loop_
_atom_site_label
_atom_site_type_symbol
_atom_site_fract_x
_atom_site_fract_y
_atom_site_fract_z
_atom_site_U_iso_or_equiv
_atom_site_adp_type
_atom_site_occupancy
_atom_site_symmetry_multiplicity
_atom_site_calc_flag
_atom_site_refinement_flags
_atom_site_disorder_assembly
_atom_site_disorder_group
S1 S -0.00203(13) 0.11679(4) 0.67736(4) 0.0258(2) Uani 1 1 d . . .
O1 O -0.4824(4) -0.17750(13) 0.69478(12) 0.0291(5) Uani 1 1 d . . .
O2 O -0.2972(4) -0.20003(14) 0.58411(13) 0.0290(5) Uani 1 1 d . . .
O3 O -0.1393(4) -0.09872(15) 0.52454(13) 0.0339(5) Uani 1 1 d . . .
O4 O -0.1413(4) 0.11048(15) 0.74044(13) 0.0345(5) Uani 1 1 d . . .
O5 O 0.2373(4) 0.10561(15) 0.68362(14) 0.0366(6) Uani 1 1 d . . .
O6 O -0.3096(5) 0.08626(15) 0.49494(14) 0.0393(6) Uani 1 1 d . . .
O7 O -0.6057(4) 0.00789(15) 0.52464(12) 0.0331(5) Uani 1 1 d . . .
N1 N -0.0871(5) 0.04864(16) 0.62109(15) 0.0282(6) Uani 1 1 d . . .
H1A H 0.0150 0.0258 0.5932 0.034 Uiso 1 1 calc R . .
C1 C -0.3525(5) -0.06585(18) 0.62851(16) 0.0254(6) Uani 1 1 d . . .
C2 C -0.4459(5) -0.09679(19) 0.68863(17) 0.0277(7) Uani 1 1 d . . .
C3 C -0.4920(6) -0.22172(18) 0.62769(16) 0.0274(6) Uani 1 1 d . . .
C4 C -0.2589(5) -0.12059(19) 0.57416(16) 0.0246(6) Uani 1 1 d . . .
C5 C -0.5162(8) -0.0535(2) 0.75506(18) 0.0373(8) Uani 1 1 d . . .
H5B H -0.4626 0.0022 0.7528 0.056 Uiso 1 1 calc R . .
H5C H -0.4510 -0.0801 0.7975 0.056 Uiso 1 1 calc R . .
H5D H -0.6815 -0.0540 0.7587 0.056 Uiso 1 1 calc R . .
C6 C -0.4620(7) -0.3092(2) 0.6468(2) 0.0386(8) Uani 1 1 d . . .
H6A H -0.3181 -0.3164 0.6723 0.058 Uiso 1 1 calc R . .
H6B H -0.4618 -0.3415 0.6025 0.058 Uiso 1 1 calc R . .
H6C H -0.5865 -0.3265 0.6781 0.058 Uiso 1 1 calc R . .
C7 C -0.7063(7) -0.2042(2) 0.5874(2) 0.0387(8) Uani 1 1 d . . .
H7A H -0.7271 -0.1458 0.5837 0.058 Uiso 1 1 calc R . .
H7B H -0.8346 -0.2278 0.6133 0.058 Uiso 1 1 calc R . .
H7C H -0.6973 -0.2274 0.5387 0.058 Uiso 1 1 calc R . .
C8 C -0.3211(5) 0.02241(19) 0.61343(17) 0.0259(6) Uani 1 1 d . . .
H8A H -0.4147 0.0532 0.6490 0.031 Uiso 1 1 calc R . .
C9 C -0.0454(5) 0.21605(19) 0.63895(19) 0.0281(7) Uani 1 1 d . . .
C10 C 0.0559(6) 0.2759(2) 0.6930(2) 0.0403(9) Uani 1 1 d . . .
H10A H 0.0406 0.3307 0.6739 0.060 Uiso 1 1 calc R . .
H10B H 0.2163 0.2636 0.7003 0.060 Uiso 1 1 calc R . .
H10C H -0.0244 0.2718 0.7392 0.060 Uiso 1 1 calc R . .
C11 C 0.0761(6) 0.2197(2) 0.5662(2) 0.0364(8) Uani 1 1 d . . .
H11A H 0.0539 0.2730 0.5445 0.055 Uiso 1 1 calc R . .
H11B H 0.0145 0.1785 0.5339 0.055 Uiso 1 1 calc R . .
H11C H 0.2381 0.2102 0.5734 0.055 Uiso 1 1 calc R . .
C12 C -0.2996(6) 0.2310(2) 0.63068(19) 0.0320(7) Uani 1 1 d . . .
H12A H -0.3247 0.2857 0.6126 0.048 Uiso 1 1 calc R . .
H12B H -0.3738 0.2248 0.6778 0.048 Uiso 1 1 calc R . .
H12C H -0.3631 0.1921 0.5964 0.048 Uiso 1 1 calc R . .
C13 C -0.4056(6) 0.04318(19) 0.53696(18) 0.0286(7) Uani 1 1 d . . .
C14 C -0.6924(7) 0.0151(2) 0.4501(2) 0.0385(8) Uani 1 1 d . . .
H14A H -0.6819 0.0718 0.4342 0.046 Uiso 1 1 calc R . .
H14B H -0.8536 -0.0009 0.4490 0.046 Uiso 1 1 calc R . .
C15 C -0.5598(8) -0.0373(3) 0.3992(2) 0.0504(11) Uani 1 1 d . . .
H15A H -0.6327 -0.0374 0.3516 0.076 Uiso 1 1 calc R . .
H15B H -0.5547 -0.0923 0.4182 0.076 Uiso 1 1 calc R . .
H15C H -0.4056 -0.0164 0.3947 0.076 Uiso 1 1 calc R . .

loop_
_atom_site_aniso_label
_atom_site_aniso_U_11
_atom_site_aniso_U_22
_atom_site_aniso_U_33
_atom_site_aniso_U_23
_atom_site_aniso_U_13
_atom_site_aniso_U_12
S1 0.0235(4) 0.0286(4) 0.0253(4) -0.0017(3) -0.0023(3) 0.0025(3)
O1 0.0361(12) 0.0263(10) 0.0250(10) 0.0001(8) 0.0026(10) -0.0011(10)
O2 0.0296(12) 0.0257(10) 0.0317(12) -0.0027(10) 0.0077(9) 0.0007(9)
O3 0.0328(12) 0.0375(12) 0.0314(12) 0.0001(10) 0.0094(10) 0.0003(10)
O4 0.0387(13) 0.0396(13) 0.0253(11) -0.0014(10) 0.0027(9) 0.0005(11)
O5 0.0235(12) 0.0398(13) 0.0464(14) -0.0047(12) -0.0081(10) 0.0061(10)
O6 0.0513(15) 0.0349(12) 0.0317(12) 0.0091(11) -0.0054(11) -0.0130(12)
O7 0.0312(12) 0.0431(13) 0.0250(11) 0.0007(10) -0.0067(9) -0.0036(11)
N1 0.0264(12) 0.0281(12) 0.0302(13) -0.0065(11) 0.0041(10) 0.0000(11)
C1 0.0231(14) 0.0265(14) 0.0264(15) -0.0030(12) -0.0011(11) 0.0006(12)
C2 0.0320(16) 0.0249(14) 0.0262(14) 0.0016(12) -0.0034(12) 0.0021(12)
C3 0.0291(15) 0.0289(14) 0.0242(14) -0.0003(12) 0.0011(13) -0.0018(14)
C4 0.0223(14) 0.0266(14) 0.0249(13) 0.0006(12) -0.0020(11) 0.0019(12)
C5 0.051(2) 0.0324(16) 0.0287(16) -0.0010(13) 0.0088(16) 0.0027(17)
C6 0.047(2) 0.0283(16) 0.0403(19) -0.0004(15) 0.0057(17) -0.0001(15)
C7 0.0329(18) 0.0421(19) 0.041(2) -0.0043(17) -0.0055(15) -0.0039(16)
C8 0.0270(14) 0.0282(15) 0.0224(14) 0.0003(12) 0.0006(12) -0.0003(12)
C9 0.0207(15) 0.0263(14) 0.0373(17) -0.0006(13) -0.0033(12) -0.0010(11)
C10 0.0374(19) 0.0337(17) 0.050(2) -0.0048(17) -0.0126(16) -0.0011(14)
C11 0.0330(17) 0.0378(18) 0.0385(19) 0.0082(15) 0.0011(14) -0.0061(15)
C12 0.0279(16) 0.0294(15) 0.0386(18) -0.0012(14) -0.0090(13) 0.0040(13)
C13 0.0326(16) 0.0267(14) 0.0266(15) -0.0018(13) -0.0033(13) 0.0021(13)
C14 0.0390(19) 0.0459(19) 0.0305(17) 0.0038(16) -0.0083(15) -0.0006(17)
C15 0.058(3) 0.061(2) 0.0322(19) -0.0079(19) -0.0084(17) -0.002(2)

loop_
_atom_type_symbol
_atom_type_description
_atom_type_scat_dispersion_real
_atom_type_scat_dispersion_imag
_atom_type_scat_source
C C 0.0033 0.0016 'International Tables Vol C Tables 4.2.6.8 and 6.1.1.4'
H H 0.0000 0.0000 'International Tables Vol C Tables 4.2.6.8 and 6.1.1.4'
N N 0.0061 0.0033 'International Tables Vol C Tables 4.2.6.8 and 6.1.1.4'
O O 0.0106 0.0060 'International Tables Vol C Tables 4.2.6.8 and 6.1.1.4'
S S 0.1246 0.1234 'International Tables Vol C Tables 4.2.6.8 and 6.1.1.4'

loop_
_geom_angle_atom_site_label_1
_geom_angle_atom_site_label_2
_geom_angle_atom_site_label_3
_geom_angle
_geom_angle_site_symmetry_1
_geom_angle_site_symmetry_3
_geom_angle_publ_flag
O4 S1 O5 119.58(15) . . ?
O4 S1 N1 107.03(15) . . ?
O5 S1 N1 105.56(15) . . ?
O4 S1 C9 107.69(15) . . ?
O5 S1 C9 106.82(15) . . ?
N1 S1 C9 109.98(15) . . ?
C2 O1 C3 115.8(2) . . ?
C4 O2 C3 116.8(2) . . ?
C13 O7 C14 115.5(3) . . ?
C8 N1 S1 124.5(2) . . ?
C8 N1 H1A 117.7 . . ?
S1 N1 H1A 117.7 . . ?
C2 C1 C4 119.0(3) . . ?
C2 C1 C8 125.3(3) . . ?
C4 C1 C8 115.6(3) . . ?
C1 C2 O1 120.7(3) . . ?
C1 C2 C5 127.9(3) . . ?
O1 C2 C5 111.4(3) . . ?
O1 C3 O2 108.6(2) . . ?
O1 C3 C7 111.2(3) . . ?
O2 C3 C7 110.3(3) . . ?
O1 C3 C6 106.6(3) . . ?
O2 C3 C6 106.0(3) . . ?
C7 C3 C6 113.8(3) . . ?
O3 C4 O2 119.5(3) . . ?
O3 C4 C1 123.5(3) . . ?
O2 C4 C1 116.8(3) . . ?
C2 C5 H5B 109.5 . . ?
C2 C5 H5C 109.5 . . ?
H5B C5 H5C 109.5 . . ?
C2 C5 H5D 109.5 . . ?
H5B C5 H5D 109.5 . . ?
H5C C5 H5D 109.5 . . ?
C3 C6 H6A 109.5 . . ?
C3 C6 H6B 109.5 . . ?
H6A C6 H6B 109.5 . . ?
C3 C6 H6C 109.5 . . ?
H6A C6 H6C 109.5 . . ?
H6B C6 H6C 109.5 . . ?
C3 C7 H7A 109.5 . . ?
C3 C7 H7B 109.5 . . ?
H7A C7 H7B 109.5 . . ?
C3 C7 H7C 109.5 . . ?
H7A C7 H7C 109.5 . . ?
H7B C7 H7C 109.5 . . ?
N1 C8 C1 113.0(3) . . ?
N1 C8 C13 109.3(3) . . ?
C1 C8 C13 110.4(3) . . ?
N1 C8 H8A 108.0 . . ?
C1 C8 H8A 108.0 . . ?
C13 C8 H8A 108.0 . . ?
C11 C9 C10 111.3(3) . . ?
C11 C9 C12 111.6(3) . . ?
C10 C9 C12 110.1(3) . . ?
C11 C9 S1 108.3(2) . . ?
C10 C9 S1 106.3(2) . . ?
C12 C9 S1 109.0(2) . . ?
C9 C10 H10A 109.5 . . ?
C9 C10 H10B 109.5 . . ?
H10A C10 H10B 109.5 . . ?
C9 C10 H10C 109.5 . . ?
H10A C10 H10C 109.5 . . ?
H10B C10 H10C 109.5 . . ?
C9 C11 H11A 109.5 . . ?
C9 C11 H11B 109.5 . . ?
H11A C11 H11B 109.5 . . ?
C9 C11 H11C 109.5 . . ?
H11A C11 H11C 109.5 . . ?
H11B C11 H11C 109.5 . . ?
C9 C12 H12A 109.5 . . ?
C9 C12 H12B 109.5 . . ?
H12A C12 H12B 109.5 . . ?
C9 C12 H12C 109.5 . . ?
H12A C12 H12C 109.5 . . ?
H12B C12 H12C 109.5 . . ?
O6 C13 O7 124.7(3) . . ?
O6 C13 C8 125.1(3) . . ?
O7 C13 C8 110.2(3) . . ?
O7 C14 C15 110.8(3) . . ?
O7 C14 H14A 109.5 . . ?
C15 C14 H14A 109.5 . . ?
O7 C14 H14B 109.5 . . ?
C15 C14 H14B 109.5 . . ?
H14A C14 H14B 108.1 . . ?
C14 C15 H15A 109.5 . . ?
C14 C15 H15B 109.5 . . ?
H15A C15 H15B 109.5 . . ?
C14 C15 H15C 109.5 . . ?
H15A C15 H15C 109.5 . . ?
H15B C15 H15C 109.5 . . ?

loop_
_geom_bond_atom_site_label_1
_geom_bond_atom_site_label_2
_geom_bond_distance
_geom_bond_site_symmetry_2
_geom_bond_publ_flag
S1 O4 1.431(2) . ?
S1 O5 1.432(2) . ?
S1 N1 1.618(3) . ?
S1 C9 1.814(3) . ?
O1 C2 1.364(4) . ?
O1 C3 1.442(4) . ?
O2 C4 1.352(4) . ?
O2 C3 1.451(4) . ?
O3 C4 1.214(4) . ?
O6 C13 1.199(4) . ?
O7 C13 1.340(4) . ?
O7 C14 1.474(4) . ?
N1 C8 1.458(4) . ?
N1 H1A 0.8800 . ?
C1 C2 1.343(4) . ?
C1 C4 1.464(4) . ?
C1 C8 1.505(4) . ?
C2 C5 1.482(5) . ?
C3 C7 1.499(5) . ?
C3 C6 1.506(4) . ?
C5 H5B 0.9800 . ?
C5 H5C 0.9800 . ?
C5 H5D 0.9800 . ?
C6 H6A 0.9800 . ?
C6 H6B 0.9800 . ?
C6 H6C 0.9800 . ?
C7 H7A 0.9800 . ?
C7 H7B 0.9800 . ?
C7 H7C 0.9800 . ?
C8 C13 1.538(4) . ?
C8 H8A 1.0000 . ?
C9 C11 1.526(5) . ?
C9 C10 1.531(5) . ?
C9 C12 1.532(4) . ?
C10 H10A 0.9800 . ?
C10 H10B 0.9800 . ?
C10 H10C 0.9800 . ?
C11 H11A 0.9800 . ?
C11 H11B 0.9800 . ?
C11 H11C 0.9800 . ?
C12 H12A 0.9800 . ?
C12 H12B 0.9800 . ?
C12 H12C 0.9800 . ?
C14 C15 1.502(6) . ?
C14 H14A 0.9900 . ?
C14 H14B 0.9900 . ?
C15 H15A 0.9800 . ?
C15 H15B 0.9800 . ?
C15 H15C 0.9800 . ?

loop_
_geom_hbond_atom_site_label_D
_geom_hbond_atom_site_label_H
_geom_hbond_atom_site_label_A
_geom_hbond_distance_DH
_geom_hbond_distance_HA
_geom_hbond_distance_DA
_geom_hbond_angle_DHA
_geom_hbond_site_symmetry_A
N1 H1A O7 0.88 2.59 3.426(4) 158.3 1_655
N1 H1A O3 0.88 2.59 3.046(4) 112.9 .

loop_
_geom_torsion_atom_site_label_1
_geom_torsion_atom_site_label_2
_geom_torsion_atom_site_label_3
_geom_torsion_atom_site_label_4
_geom_torsion
_geom_torsion_site_symmetry_1
_geom_torsion_site_symmetry_2
_geom_torsion_site_symmetry_3
_geom_torsion_site_symmetry_4
_geom_torsion_publ_flag
O4 S1 N1 C8 33.7(3) . . . . ?
O5 S1 N1 C8 162.1(3) . . . . ?
C9 S1 N1 C8 -83.0(3) . . . . ?
C4 C1 C2 O1 -9.1(5) . . . . ?
C8 C1 C2 O1 175.0(3) . . . . ?
C4 C1 C2 C5 169.3(3) . . . . ?
C8 C1 C2 C5 -6.6(6) . . . . ?
C3 O1 C2 C1 -21.0(4) . . . . ?
C3 O1 C2 C5 160.3(3) . . . . ?
C2 O1 C3 O2 49.4(4) . . . . ?
C2 O1 C3 C7 -72.2(4) . . . . ?
C2 O1 C3 C6 163.2(3) . . . . ?
C4 O2 C3 O1 -51.1(3) . . . . ?
C4 O2 C3 C7 71.0(3) . . . . ?
C4 O2 C3 C6 -165.3(3) . . . . ?
C3 O2 C4 O3 -160.9(3) . . . . ?
C3 O2 C4 C1 23.7(4) . . . . ?
C2 C1 C4 O3 -167.4(3) . . . . ?
C8 C1 C4 O3 8.9(4) . . . . ?
C2 C1 C4 O2 7.7(4) . . . . ?
C8 C1 C4 O2 -176.0(3) . . . . ?
S1 N1 C8 C1 -120.1(3) . . . . ?
S1 N1 C8 C13 116.5(3) . . . . ?
C2 C1 C8 N1 105.4(4) . . . . ?
C4 C1 C8 N1 -70.6(3) . . . . ?
C2 C1 C8 C13 -131.9(3) . . . . ?
C4 C1 C8 C13 52.2(4) . . . . ?
O4 S1 C9 C11 -172.3(2) . . . . ?
O5 S1 C9 C11 58.1(3) . . . . ?
N1 S1 C9 C11 -56.0(2) . . . . ?
O4 S1 C9 C10 68.0(3) . . . . ?
O5 S1 C9 C10 -61.7(3) . . . . ?
N1 S1 C9 C10 -175.7(2) . . . . ?
O4 S1 C9 C12 -50.7(3) . . . . ?
O5 S1 C9 C12 179.7(2) . . . . ?
N1 S1 C9 C12 65.6(3) . . . . ?
C14 O7 C13 O6 8.7(5) . . . . ?
C14 O7 C13 C8 -173.0(3) . . . . ?
N1 C8 C13 O6 -12.0(4) . . . . ?
C1 C8 C13 O6 -136.9(3) . . . . ?
N1 C8 C13 O7 169.7(2) . . . . ?
C1 C8 C13 O7 44.8(3) . . . . ?
C13 O7 C14 C15 72.5(4) . . . . ?

loop_
_cod_related_entry_id
_cod_related_entry_database
_cod_related_entry_code
1 ChemSpider 30659010
